data_2237052
loop_
_publ_author_name
'Cordes, David B.'
'Aitken, Kati M.'
'Aitken, R. Alan'

_publ_section_title
;
 1,4-Dichloro-2,3-bis(chloromethyl)butane
;
_journal_coeditor_code TK5174
_journal_issue 12
_journal_name_full 'Acta Crystallographica Section E'
_journal_page_first o3495
_journal_paper_doi 10.1107/S1600536812048398
_journal_volume 68
_journal_year 2012
_chemical_formula_iupac 'C6 H10 Cl4'
_chemical_formula_moiety 'C6 H10 Cl4'
_chemical_formula_sum 'C6 H10 Cl4'
_chemical_formula_weight 223.94
_chemical_name_systematic
;
1,4-Dichloro-2,3-bis(chloromethyl)butane
;
_space_group_IT_number 61
_symmetry_cell_setting orthorhombic
_symmetry_space_group_name_Hall '-P 2ac 2ab'
_symmetry_space_group_name_H-M 'P b c a'
_atom_sites_solution_hydrogens geom
_atom_sites_solution_primary direct
_atom_sites_solution_secondary difmap
_audit_creation_method SHELXL-97
_cell_angle_alpha 90.00
_cell_angle_beta 90.00
_cell_angle_gamma 90.00
_cell_formula_units_Z 8
_cell_length_a 8.998(3)
_cell_length_b 8.400(3)
_cell_length_c 24.643(7)
_cell_measurement_reflns_used 5355
_cell_measurement_temperature 93(2)
_cell_measurement_theta_max 28.6
_cell_measurement_theta_min 1.7
_cell_volume 1862.6(11)
_computing_cell_refinement 'CrystalClear (Rigaku, 2010)'
_computing_data_collection 'CrystalClear (Rigaku, 2010)'
_computing_data_reduction 'CrystalClear (Rigaku, 2010)'
_computing_molecular_graphics 'SHELXTL (Sheldrick, 2008)'
_computing_publication_material 'SHELXTL (Sheldrick, 2008) and publCIF (Westrip, 2010)'
_computing_structure_refinement 'SHELXTL (Sheldrick, 2008)'
_computing_structure_solution 'SIR2004 (Burla <i>et al.</i>,  2005)'
_diffrn_ambient_temperature 93(2)
_diffrn_detector_area_resol_mean 14.7059
_diffrn_measured_fraction_theta_full 0.977
_diffrn_measured_fraction_theta_max 0.976
_diffrn_measurement_device_type 'Rigaku Mercury'
_diffrn_measurement_method '\w and \f scans'
_diffrn_radiation_monochromator confocal
_diffrn_radiation_source 'rotating anode'
_diffrn_radiation_type MoK\a
_diffrn_radiation_wavelength 0.71073
_diffrn_reflns_av_R_equivalents 0.0496
_diffrn_reflns_av_sigmaI/netI 0.0333
_diffrn_reflns_limit_h_max 10
_diffrn_reflns_limit_h_min -10
_diffrn_reflns_limit_k_max 10
_diffrn_reflns_limit_k_min -9
_diffrn_reflns_limit_l_max 29
_diffrn_reflns_limit_l_min -25
_diffrn_reflns_number 8405
_diffrn_reflns_theta_full 25.00
_diffrn_reflns_theta_max 25.35
_diffrn_reflns_theta_min 2.80
_diffrn_standards_number 0
_exptl_absorpt_coefficient_mu 1.197
_exptl_absorpt_correction_T_max 1.000
_exptl_absorpt_correction_T_min 0.746
_exptl_absorpt_correction_type multi-scan
_exptl_absorpt_process_details '(CrystalClear; Rigaku, 2010)'
_exptl_crystal_colour colourless
_exptl_crystal_density_diffrn 1.597
_exptl_crystal_density_method 'not measured'
_exptl_crystal_description Prism
_exptl_crystal_F_000 912
_exptl_crystal_size_max 0.25
_exptl_crystal_size_mid 0.25
_exptl_crystal_size_min 0.10
_refine_diff_density_max 0.288
_refine_diff_density_min -0.258
_refine_ls_extinction_method none
_refine_ls_goodness_of_fit_ref 1.118
_refine_ls_hydrogen_treatment constr
_refine_ls_matrix_type full
_refine_ls_number_parameters 91
_refine_ls_number_reflns 1658
_refine_ls_number_restraints 0
_refine_ls_restrained_S_all 1.118
_refine_ls_R_factor_all 0.0319
_refine_ls_R_factor_gt 0.0300
_refine_ls_shift/su_max 0.000
_refine_ls_shift/su_mean 0.000
_refine_ls_structure_factor_coef Fsqd
_refine_ls_weighting_details 'calc w=1/[\s^2^(Fo^2^)+(0.0315P)^2^+0.7580P] where P=(Fo^2^+2Fc^2^)/3'
_refine_ls_weighting_scheme calc
_refine_ls_wR_factor_gt 0.0736
_refine_ls_wR_factor_ref 0.0748
_reflns_number_gt 1553
_reflns_number_total 1658
_reflns_threshold_expression I>2\s(I)
_cod_data_source_file tk5174.cif
_cod_data_source_block I
_cod_original_cell_volume 1862.6(10)
_cod_database_code 2237052
_cod_database_fobs_code 2237052

loop_
_symmetry_equiv_pos_as_xyz
'x, y, z'
'-x+1/2, -y, z+1/2'
'-x, y+1/2, -z+1/2'
'x+1/2, -y+1/2, -z'
'-x, -y, -z'
'x-1/2, y, -z-1/2'
'x, -y-1/2, z-1/2'
'-x-1/2, y-1/2, z'

loop_
_atom_site_type_symbol
_atom_site_label
_atom_site_fract_x
_atom_site_fract_y
_atom_site_fract_z
_atom_site_U_iso_or_equiv
_atom_site_adp_type
_atom_site_calc_flag
_atom_site_refinement_flags
_atom_site_occupancy
_atom_site_symmetry_multiplicity
Cl Cl1 -0.07005(5) -0.12175(5) 0.063173(16) 0.02498(15) Uani d . 1 1
Cl Cl2 0.32971(5) 0.25183(6) 0.190640(17) 0.02602(15) Uani d . 1 1
Cl Cl3 -0.33730(5) 0.06538(6) 0.184618(18) 0.02712(15) Uani d . 1 1
Cl Cl4 0.08315(5) 0.40738(5) 0.056565(18) 0.02950(15) Uani d . 1 1
C C1 -0.1427(2) 0.0759(2) 0.07550(7) 0.0210(4) Uani d . 1 1
H H1A -0.1140 0.1468 0.0452 0.025 Uiso calc R 1 1
H H1B -0.2526 0.0714 0.0768 0.025 Uiso calc R 1 1
C C2 -0.08431(17) 0.14452(19) 0.12866(6) 0.0177(4) Uani d . 1 1
H H2 -0.1265 0.2541 0.1324 0.021 Uiso calc R 1 1
C C3 0.08737(17) 0.16035(19) 0.13078(6) 0.0174(4) Uani d . 1 1
H H3 0.1284 0.0520 0.1383 0.021 Uiso calc R 1 1
C C4 0.13327(19) 0.2676(2) 0.17793(6) 0.0215(4) Uani d . 1 1
H H4A 0.0777 0.2367 0.2110 0.026 Uiso calc R 1 1
H H4B 0.1079 0.3795 0.1693 0.026 Uiso calc R 1 1
C C5 -0.13917(19) 0.0475(2) 0.17705(7) 0.0216(4) Uani d . 1 1
H H5A -0.0896 0.0855 0.2105 0.026 Uiso calc R 1 1
H H5B -0.1126 -0.0658 0.1718 0.026 Uiso calc R 1 1
C C6 0.15708(18) 0.2177(2) 0.07798(7) 0.0207(4) Uani d . 1 1
H H6A 0.1388 0.1378 0.0492 0.025 Uiso calc R 1 1
H H6B 0.2659 0.2273 0.0829 0.025 Uiso calc R 1 1

loop_
_atom_site_aniso_label
_atom_site_aniso_U_11
_atom_site_aniso_U_22
_atom_site_aniso_U_33
_atom_site_aniso_U_12
_atom_site_aniso_U_13
_atom_site_aniso_U_23
Cl1 0.0309(3) 0.0212(3) 0.0228(2) -0.00077(18) 0.00016(16) -0.00473(16)
Cl2 0.0180(3) 0.0320(3) 0.0281(3) -0.00443(16) -0.00639(15) 0.00751(18)
Cl3 0.0168(3) 0.0315(3) 0.0331(3) -0.00376(17) 0.00498(16) -0.00645(18)
Cl4 0.0355(3) 0.0231(3) 0.0299(3) -0.00145(18) -0.00172(17) 0.00903(18)
C1 0.0210(9) 0.0203(8) 0.0215(8) 0.0006(7) -0.0031(7) 0.0003(7)
C2 0.0157(9) 0.0173(8) 0.0201(8) 0.0012(6) -0.0019(6) -0.0006(7)
C3 0.0167(9) 0.0167(8) 0.0188(8) 0.0017(6) -0.0003(6) 0.0010(6)
C4 0.0141(8) 0.0286(9) 0.0219(8) -0.0014(7) -0.0021(6) -0.0004(7)
C5 0.0157(8) 0.0275(9) 0.0217(8) 0.0002(7) 0.0012(6) -0.0022(7)
C6 0.0210(10) 0.0196(8) 0.0213(8) 0.0012(7) 0.0010(6) 0.0013(7)

loop_
_atom_type_symbol
_atom_type_description
_atom_type_scat_dispersion_real
_atom_type_scat_dispersion_imag
_atom_type_scat_source
C C 0.0033 0.0016 'International Tables Vol C Tables 4.2.6.8 and 6.1.1.4'
H H 0.0000 0.0000 'International Tables Vol C Tables 4.2.6.8 and 6.1.1.4'
Cl Cl 0.1484 0.1585 'International Tables Vol C Tables 4.2.6.8 and 6.1.1.4'

loop_
_geom_angle_atom_site_label_1
_geom_angle_atom_site_label_2
_geom_angle_atom_site_label_3
_geom_angle
C2 C1 Cl1 111.49(11)
C2 C1 H1A 109.3
Cl1 C1 H1A 109.3
C2 C1 H1B 109.3
Cl1 C1 H1B 109.3
H1A C1 H1B 108.0
C1 C2 C5 110.98(14)
C1 C2 C3 113.87(13)
C5 C2 C3 109.97(13)
C1 C2 H2 107.2
C5 C2 H2 107.2
C3 C2 H2 107.2
C6 C3 C4 110.60(14)
C6 C3 C2 114.11(13)
C4 C3 C2 110.21(13)
C6 C3 H3 107.2
C4 C3 H3 107.2
C2 C3 H3 107.2
C3 C4 Cl2 110.75(12)
C3 C4 H4A 109.5
Cl2 C4 H4A 109.5
C3 C4 H4B 109.5
Cl2 C4 H4B 109.5
H4A C4 H4B 108.1
C2 C5 Cl3 110.91(12)
C2 C5 H5A 109.5
Cl3 C5 H5A 109.5
C2 C5 H5B 109.5
Cl3 C5 H5B 109.5
H5A C5 H5B 108.0
C3 C6 Cl4 112.17(11)
C3 C6 H6A 109.2
Cl4 C6 H6A 109.2
C3 C6 H6B 109.2
Cl4 C6 H6B 109.2
H6A C6 H6B 107.9

loop_
_geom_bond_atom_site_label_1
_geom_bond_atom_site_label_2
_geom_bond_distance
Cl1 C1 1.8103(18)
Cl2 C4 1.7999(18)
Cl3 C5 1.7987(18)
Cl4 C6 1.8054(18)
C1 C2 1.525(2)
C1 H1A 0.9900
C1 H1B 0.9900
C2 C5 1.526(2)
C2 C3 1.551(2)
C2 H2 1.0000
C3 C6 1.523(2)
C3 C4 1.528(2)
C3 H3 1.0000
C4 H4A 0.9900
C4 H4B 0.9900
C5 H5A 0.9900
C5 H5B 0.9900
C6 H6A 0.9900
C6 H6B 0.9900

loop_
_geom_hbond_atom_site_label_D
_geom_hbond_atom_site_label_H
_geom_hbond_atom_site_label_A
_geom_hbond_site_symmetry_A
_geom_hbond_distance_DH
_geom_hbond_distance_HA
_geom_hbond_distance_DA
_geom_hbond_angle_DHA
C1 H1B Cl3 . 0.99 2.76 3.2097(19) 108
C4 H4B Cl4 . 0.99 2.80 3.2445(19) 108
C5 H5B Cl1 . 0.99 2.74 3.2069(19) 109
C6 H6B Cl2 . 0.99 2.72 3.1940(18) 110
C2 H2 Cl3 8_565 1.00 2.93 3.8599(19) 155
C3 H3 Cl2 8_655 1.00 2.86 3.8092(19) 160
C4 H4B Cl3 8_565 0.99 2.92 3.657(2) 132
C5 H5A Cl2 6_556 0.99 2.90 3.6951(19) 138
C6 H6A Cl1 5 0.99 2.84 3.655(2) 140

loop_
_geom_torsion_atom_site_label_1
_geom_torsion_atom_site_label_2
_geom_torsion_atom_site_label_3
_geom_torsion_atom_site_label_4
_geom_torsion
Cl1 C1 C2 C5 -64.59(16)
Cl1 C1 C2 C3 60.14(17)
C1 C2 C3 C6 40.2(2)
C5 C2 C3 C6 165.43(14)
C1 C2 C3 C4 165.31(13)
C5 C2 C3 C4 -69.43(18)
C6 C3 C4 Cl2 -65.92(15)
C2 C3 C4 Cl2 166.96(11)
C1 C2 C5 Cl3 -66.41(15)
C3 C2 C5 Cl3 166.68(11)
C4 C3 C6 Cl4 -67.52(15)
C2 C3 C6 Cl4 57.41(17)
Cl1 C1 C2 H2 178.6
Cl4 C6 C3 H3 175.9

loop_
_cod_related_entry_id
_cod_related_entry_database
_cod_related_entry_code
1 ChemSpider 1260788
